data_1506248
loop_
_publ_author_name
'Dai, Weixiang'
'Petersen, Jeffrey L.'
'Wang, Kung K.'

_publ_section_title
;
 Synthesis of the parent and substituted tetracyclic ABCD ring cores of
 camptothecins via 1-(3-aryl-2-propynyl)-
 1,6-dihydro-6-oxo-2-pyridinecarbonitriles.
;
_journal_issue 20
_journal_name_full 'Organic letters'
_journal_page_first 4665
_journal_page_last 4667
_journal_paper_doi 10.1021/ol0620242
_journal_volume 8
_journal_year 2006
_chemical_formula_sum 'C16 H12 N2 O2'
_chemical_formula_weight 264.28
_chemical_name_systematic
; 
 ? 
;
_space_group_IT_number 14
_symmetry_cell_setting monoclinic
_symmetry_space_group_name_Hall '-P 2ybc'
_symmetry_space_group_name_H-M 'P 1 21/c 1'
_atom_sites_solution_hydrogens geom
_atom_sites_solution_primary direct
_atom_sites_solution_secondary difmap
_audit_creation_method SHELXL-97
_cell_angle_alpha 90.00
_cell_angle_beta 93.528(2)
_cell_angle_gamma 90.00
_cell_formula_units_Z 4
_cell_length_a 4.4469(4)
_cell_length_b 11.4613(10)
_cell_length_c 26.073(2)
_cell_measurement_reflns_used 3567
_cell_measurement_temperature 295(2)
_cell_measurement_theta_max 27.03
_cell_measurement_theta_min 2.86
_cell_volume 1326.35(19)
_computing_structure_refinement 'SHELXL-97 (Sheldrick, 1997)'
_computing_structure_solution 'SHELXS-97 (Sheldrick, 1990)'
_diffrn_ambient_temperature 295(2)
_diffrn_measured_fraction_theta_full 0.980
_diffrn_measured_fraction_theta_max 0.980
_diffrn_radiation_monochromator graphite
_diffrn_radiation_source 'fine-focus sealed tube'
_diffrn_radiation_type MoK\a
_diffrn_radiation_wavelength 0.71073
_diffrn_reflns_av_R_equivalents 0.0484
_diffrn_reflns_av_sigmaI/netI 0.0845
_diffrn_reflns_limit_h_max 5
_diffrn_reflns_limit_h_min -4
_diffrn_reflns_limit_k_max 14
_diffrn_reflns_limit_k_min -14
_diffrn_reflns_limit_l_max 33
_diffrn_reflns_limit_l_min -33
_diffrn_reflns_number 8727
_diffrn_reflns_theta_full 27.51
_diffrn_reflns_theta_max 27.51
_diffrn_reflns_theta_min 1.57
_diffrn_standards_decay_% none
_exptl_absorpt_coefficient_mu 0.089
_exptl_absorpt_correction_type empirical
_exptl_absorpt_process_details SADABS
_exptl_crystal_density_diffrn 1.323
_exptl_crystal_density_method 'not measured'
_exptl_crystal_F_000 552
_exptl_crystal_size_max 0.40
_exptl_crystal_size_mid 0.26
_exptl_crystal_size_min 0.18
_refine_diff_density_max 0.169
_refine_diff_density_min -0.176
_refine_diff_density_rms 0.042
_refine_ls_extinction_method none
_refine_ls_goodness_of_fit_ref 1.011
_refine_ls_hydrogen_treatment riding
_refine_ls_matrix_type full
_refine_ls_number_parameters 182
_refine_ls_number_reflns 2975
_refine_ls_number_restraints 0
_refine_ls_restrained_S_all 1.011
_refine_ls_R_factor_all 0.0861
_refine_ls_R_factor_gt 0.0530
_refine_ls_shift/su_max 0.001
_refine_ls_shift/su_mean 0.000
_refine_ls_structure_factor_coef Fsqd
_refine_ls_weighting_details 'calc w=1/[\s^2^(Fo^2^)+(0.0670P)^2^+0.1106P] where P=(Fo^2^+2Fc^2^)/3'
_refine_ls_weighting_scheme calc
_refine_ls_wR_factor_gt 0.1385
_refine_ls_wR_factor_ref 0.1640
_reflns_number_gt 1898
_reflns_number_total 2975
_reflns_threshold_expression >2sigma(I)
_cod_data_source_file ol0620242si20060817_125016.cif
_cod_data_source_block wd34ccd
_cod_original_cell_volume 1326.3(2)
_cod_original_sg_symbol_H-M P21/c
_cod_database_code 1506248

loop_
_symmetry_equiv_pos_as_xyz
'x, y, z'
'-x, y+1/2, -z+1/2'
'-x, -y, -z'
'x, -y-1/2, z-1/2'

loop_
_atom_site_label
_atom_site_type_symbol
_atom_site_fract_x
_atom_site_fract_y
_atom_site_fract_z
_atom_site_U_iso_or_equiv
_atom_site_adp_type
_atom_site_occupancy
_atom_site_symmetry_multiplicity
_atom_site_calc_flag
_atom_site_refinement_flags
O1 O 0.6064(3) 1.05640(14) 0.80734(6) 0.0758(4) Uani 1 1 d .
O2 O 0.1912(3) 0.66442(13) 1.10980(5) 0.0702(4) Uani 1 1 d .
N1 N 0.9034(3) 0.89495(13) 0.81264(5) 0.0485(4) Uani 1 1 d .
N2 N 1.3791(5) 0.66267(18) 0.84363(8) 0.0814(6) Uani 1 1 d .
C1 C 0.6867(4) 0.96540(18) 0.78731(7) 0.0548(5) Uani 1 1 d .
C2 C 0.5724(4) 0.92298(19) 0.73801(8) 0.0637(5) Uani 1 1 d .
H6 H 0.4348 0.9686 0.7187 0.076 Uiso 1 1 calc R
C3 C 0.6558(5) 0.8206(2) 0.71888(8) 0.0694(6) Uani 1 1 d .
H5 H 0.5722 0.7954 0.6872 0.083 Uiso 1 1 calc R
C4 C 0.8699(4) 0.75111(19) 0.74653(8) 0.0633(5) Uani 1 1 d .
H4 H 0.9298 0.6799 0.7334 0.076 Uiso 1 1 calc R
C5 C 0.9872(4) 0.78941(16) 0.79254(7) 0.0520(5) Uani 1 1 d .
C6 C 1.0332(4) 0.93492(18) 0.86323(7) 0.0545(5) Uani 1 1 d .
H10A H 1.2426 0.9110 0.8672 0.065 Uiso 1 1 calc R
H10B H 1.0274 1.0195 0.8644 0.065 Uiso 1 1 calc R
C7 C 0.8724(4) 0.88832(17) 0.90587(7) 0.0520(4) Uani 1 1 d .
C8 C 0.7506(4) 0.84901(17) 0.94140(7) 0.0535(5) Uani 1 1 d .
C9 C 0.6033(4) 0.80017(17) 0.98405(7) 0.0501(4) Uani 1 1 d .
C10 C 0.4576(4) 0.69342(18) 0.97987(7) 0.0599(5) Uani 1 1 d .
H14 H 0.4544 0.6532 0.9489 0.072 Uiso 1 1 calc R
C11 C 0.3170(4) 0.64526(18) 1.02070(8) 0.0595(5) Uani 1 1 d .
H17 H 0.2211 0.5734 1.0171 0.071 Uiso 1 1 calc R
C12 C 0.3197(4) 0.70457(17) 1.06687(7) 0.0531(5) Uani 1 1 d .
C13 C 0.4632(5) 0.81133(17) 1.07178(7) 0.0608(5) Uani 1 1 d .
H19 H 0.4651 0.8514 1.1028 0.073 Uiso 1 1 calc R
C14 C 0.6030(5) 0.85864(18) 1.03101(7) 0.0587(5) Uani 1 1 d .
H20 H 0.6987 0.9306 1.0348 0.070 Uiso 1 1 calc R
C15 C 1.2056(4) 0.72078(19) 0.82199(8) 0.0613(5) Uani 1 1 d .
C16 C 0.0418(5) 0.5553(2) 1.10683(9) 0.0737(6) Uani 1 1 d .
H23A H -0.1144 0.5574 1.0797 0.111 Uiso 1 1 calc R
H23B H -0.0452 0.5393 1.1389 0.111 Uiso 1 1 calc R
H23C H 0.1837 0.4951 1.0999 0.111 Uiso 1 1 calc R

loop_
_atom_site_aniso_label
_atom_site_aniso_U_11
_atom_site_aniso_U_22
_atom_site_aniso_U_33
_atom_site_aniso_U_23
_atom_site_aniso_U_13
_atom_site_aniso_U_12
O1 0.0966(10) 0.0641(9) 0.0670(10) 0.0004(8) 0.0069(8) 0.0130(8)
O2 0.0886(9) 0.0786(10) 0.0445(8) 0.0037(7) 0.0118(7) -0.0089(8)
N1 0.0548(7) 0.0517(9) 0.0393(8) -0.0004(7) 0.0054(6) -0.0090(6)
N2 0.0885(12) 0.0779(13) 0.0768(14) -0.0004(11) -0.0026(11) 0.0147(10)
C1 0.0618(9) 0.0567(11) 0.0467(10) 0.0081(9) 0.0080(8) -0.0055(9)
C2 0.0695(11) 0.0720(14) 0.0488(12) 0.0122(10) -0.0020(9) -0.0086(10)
C3 0.0817(13) 0.0817(16) 0.0437(11) -0.0035(11) -0.0042(10) -0.0195(12)
C4 0.0759(11) 0.0622(12) 0.0520(12) -0.0117(10) 0.0068(10) -0.0090(10)
C5 0.0554(9) 0.0540(11) 0.0473(10) -0.0015(8) 0.0093(8) -0.0080(8)
C6 0.0596(9) 0.0597(11) 0.0439(10) -0.0057(8) 0.0002(8) -0.0111(8)
C7 0.0573(9) 0.0573(11) 0.0411(10) -0.0049(8) -0.0007(8) -0.0006(8)
C8 0.0594(9) 0.0581(11) 0.0424(10) -0.0023(8) -0.0017(8) 0.0049(8)
C9 0.0554(9) 0.0559(11) 0.0385(9) 0.0026(8) -0.0002(7) 0.0068(8)
C10 0.0762(11) 0.0625(12) 0.0410(10) -0.0075(9) 0.0036(9) -0.0015(10)
C11 0.0698(10) 0.0614(12) 0.0469(11) -0.0023(9) 0.0000(9) -0.0070(10)
C12 0.0598(9) 0.0623(11) 0.0369(9) 0.0031(8) 0.0002(8) 0.0062(9)
C13 0.0848(12) 0.0604(12) 0.0371(10) -0.0053(9) 0.0030(9) 0.0014(10)
C14 0.0778(11) 0.0538(11) 0.0439(10) -0.0013(8) -0.0020(9) -0.0037(9)
C15 0.0674(11) 0.0608(12) 0.0561(12) -0.0045(10) 0.0078(10) -0.0039(10)
C16 0.0767(12) 0.0764(15) 0.0694(14) 0.0123(12) 0.0161(11) -0.0045(11)

loop_
_atom_type_symbol
_atom_type_description
_atom_type_scat_dispersion_real
_atom_type_scat_dispersion_imag
_atom_type_scat_source
C C 0.0033 0.0016 'International Tables Vol C Tables 4.2.6.8 and 6.1.1.4'
H H 0.0000 0.0000 'International Tables Vol C Tables 4.2.6.8 and 6.1.1.4'
N N 0.0061 0.0033 'International Tables Vol C Tables 4.2.6.8 and 6.1.1.4'
O O 0.0106 0.0060 'International Tables Vol C Tables 4.2.6.8 and 6.1.1.4'

loop_
_geom_angle_atom_site_label_1
_geom_angle_atom_site_label_2
_geom_angle_atom_site_label_3
_geom_angle
C12 O2 C16 118.09(16)
C5 N1 C1 121.60(16)
C5 N1 C6 120.72(16)
C1 N1 C6 117.63(16)
O1 C1 N1 120.10(18)
O1 C1 C2 124.80(19)
N1 C1 C2 115.11(18)
C3 C2 C1 122.7(2)
C2 C3 C4 120.06(19)
C5 C4 C3 118.9(2)
C4 C5 N1 121.59(18)
C4 C5 C15 120.55(19)
N1 C5 C15 117.86(17)
C7 C6 N1 112.54(14)
C8 C7 C6 177.72(19)
C7 C8 C9 179.3(2)
C10 C9 C14 117.87(17)
C10 C9 C8 121.05(17)
C14 C9 C8 121.08(18)
C11 C10 C9 121.56(18)
C12 C11 C10 119.63(19)
O2 C12 C11 124.46(19)
O2 C12 C13 115.84(17)
C11 C12 C13 119.69(18)
C14 C13 C12 120.37(18)
C13 C14 C9 120.88(19)
N2 C15 C5 176.9(2)

loop_
_geom_bond_atom_site_label_1
_geom_bond_atom_site_label_2
_geom_bond_distance
O1 C1 1.229(2)
O2 C12 1.367(2)
O2 C16 1.417(3)
N1 C5 1.379(2)
N1 C1 1.392(2)
N1 C6 1.480(2)
N2 C15 1.142(3)
C1 C2 1.438(3)
C2 C3 1.336(3)
C3 C4 1.406(3)
C4 C5 1.352(3)
C5 C15 1.435(3)
C6 C7 1.460(3)
C7 C8 1.190(3)
C8 C9 1.438(3)
C9 C10 1.386(3)
C9 C14 1.396(3)
C10 C11 1.382(3)
C11 C12 1.382(3)
C12 C13 1.382(3)
C13 C14 1.375(3)

loop_
_cod_related_entry_id
_cod_related_entry_code
_cod_related_entry_database
1 21151930 ChemSpider
